data_1529684
loop_
_publ_author_name
'Brach, I.'
'Schulz, H.'

_publ_section_title
;
 Determination of the Diffusion Path in the Ionic Conductor La F3
;
_journal_name_full 'Solid State Ionics'
_journal_page_first 135
_journal_page_last 138
_journal_volume 15
_journal_year 1985
_chemical_formula_sum 'F3 La'
_chemical_name_systematic 'La F3'
_space_group_IT_number 165
_symmetry_space_group_name_Hall '-P 3 2"c'
_symmetry_space_group_name_H-M 'P -3 c 1'
_cell_angle_alpha 90
_cell_angle_beta 90
_cell_angle_gamma 120
_cell_formula_units_Z 6
_cell_length_a 7.2
_cell_length_b 7.2
_cell_length_c 7.376
_cell_volume 331.144
_citation_journal_id_ASTM SSIOD3
_cod_data_source_file Brach_SSIOD3_1985_1210.cif
_cod_data_source_block F3La1
_cod_original_cell_volume 331.1437
_cod_original_formula_sum 'F3 La1'
_cod_database_code 1529684

loop_
_symmetry_equiv_pos_as_xyz
x,y,z
-y,x-y,z
-x+y,-x,z
y,x,-z+1/2
-x,-x+y,-z+1/2
x-y,-y,-z+1/2
-x,-y,-z
y,-x+y,-z
x-y,x,-z
-y,-x,z-1/2
x,x-y,z-1/2
-x+y,y,z-1/2

loop_
_atom_site_label
_atom_site_type_symbol
_atom_site_fract_x
_atom_site_fract_y
_atom_site_fract_z
_atom_site_occupancy
_atom_site_U_iso_or_equiv
F1 F-1 0.3647 0.0532 0.081 1 0.0
F3 F-1 0 0 0.25 1 0.0
F2 F-1 0.3333 0.6666 0.187 1 0.0
La1 La+3 0.6584 0 0.25 1 0.0
